data_2007979
loop_
_publ_author_name
'Ma\/lecka, Magdalena'
'Grabowski, Mieczys\/law J.'
'Olszak, Tomasz A.'
'Kostka, K.'
'Strawiak, M.'

_publ_section_title
;
 Investigations of Complexes of Copper(II) Chloride with
 Phenylpyrazoles
;
_journal_issue 12
_journal_name_full 'Acta Crystallographica Section C'
_journal_page_first 1770
_journal_page_last 1773
_journal_paper_doi 10.1107/S0108270198008786
_journal_volume 54
_journal_year 1998
_chemical_formula_analytical 'C18 H16 Cl2 Cu1 N4'
_chemical_formula_iupac '[Cu1 Cl2 (C9 H8 N2)2]'
_chemical_formula_moiety 'C18 H16 Cl2 Cu1 N4'
_chemical_formula_sum 'C18 H16 Cl2 Cu N4'
_chemical_formula_weight 422.79
_chemical_name_systematic
;
dichloro bis (1-phenylpyrazole) copper (II)
;
_space_group_IT_number 110
_symmetry_cell_setting tetragonal
_symmetry_space_group_name_Hall 'I 4bw -2c'
_symmetry_space_group_name_H-M 'I 41 c d'
_audit_creation_method SHELXL-97
_cell_angle_alpha 90.00
_cell_angle_beta 90.00
_cell_angle_gamma 90.00
_cell_formula_units_Z 8
_cell_length_a 14.7950(10)
_cell_length_b 14.7950(10)
_cell_length_c 16.634(2)
_cell_measurement_reflns_used 25
_cell_measurement_temperature 293(2)
_cell_measurement_theta_max 39.73
_cell_measurement_theta_min 31.59
_cell_volume 3641.0(6)
_computing_cell_refinement 'MSC/AFC Diffractometer Control Software'
_computing_data_collection
;
MSC/AFC Diffractometer Control Software
(Molecular Structure Corporation, 1989a)
;
_computing_data_reduction 'TEXSAN (Molecular Structure Corporation, 1989b)'
_computing_molecular_graphics 'ORTEX3.1a (McArdle, 1995)'
_computing_publication_material 'PARST97 (Nardelli, 1996)'
_computing_structure_refinement 'SHELXL97 (Sheldrick, 1997)'
_computing_structure_solution 'SHELXS86 (Sheldrick, 1990)'
_diffrn_ambient_temperature 293(2)
_diffrn_measured_fraction_theta_full 0.514
_diffrn_measured_fraction_theta_max 0.514
_diffrn_measurement_device_type 'Rigaku AFC-5S'
_diffrn_measurement_method \w
_diffrn_radiation_monochromator graphite
_diffrn_radiation_source 'fine-focus sealed tube'
_diffrn_radiation_type CuK\a
_diffrn_radiation_wavelength 1.5418
_diffrn_reflns_av_R_equivalents 0.070
_diffrn_reflns_av_sigmaI/netI 0.0386
_diffrn_reflns_limit_h_max 16
_diffrn_reflns_limit_h_min -16
_diffrn_reflns_limit_k_max 16
_diffrn_reflns_limit_k_min -16
_diffrn_reflns_limit_l_max 18
_diffrn_reflns_limit_l_min -18
_diffrn_reflns_number 9986
_diffrn_reflns_theta_full 60.07
_diffrn_reflns_theta_max 60.07
_diffrn_reflns_theta_min 5.98
_diffrn_standards_decay_% <2
_diffrn_standards_interval_count 150
_diffrn_standards_number 3
_exptl_absorpt_coefficient_mu 4.454
_exptl_absorpt_correction_T_max 0.634
_exptl_absorpt_correction_T_min 0.318
_exptl_absorpt_correction_type analytical
_exptl_absorpt_process_details '(de Meulenaer & Tompa, 1965)'
_exptl_crystal_colour brown--red
_exptl_crystal_density_diffrn 1.542
_exptl_crystal_density_method 'not measured'
_exptl_crystal_description prism
_exptl_crystal_F_000 1720
_exptl_crystal_size_max 0.40
_exptl_crystal_size_mid 0.16
_exptl_crystal_size_min 0.10
_refine_diff_density_max 0.229
_refine_diff_density_min -0.206
_refine_ls_abs_structure_details 'Flack (1983)'
_refine_ls_abs_structure_Flack -0.01(2)
_refine_ls_extinction_coef 0.00015(4)
_refine_ls_extinction_method SHELXL97
_refine_ls_goodness_of_fit_ref 0.923
_refine_ls_hydrogen_treatment 'H atoms constrained'
_refine_ls_matrix_type full
_refine_ls_number_parameters 122
_refine_ls_number_reflns 1354
_refine_ls_number_restraints 1
_refine_ls_restrained_S_all 0.923
_refine_ls_R_factor_all 0.034
_refine_ls_R_factor_gt 0.027
_refine_ls_shift/su_max 0.010
_refine_ls_shift/su_mean 0.001
_refine_ls_structure_factor_coef Fsqd
_refine_ls_weighting_details 'w = 1/[\s^2^(Fo^2^)+(0.0432P)^2^] where P = (Fo^2^+2Fc^2^)/3'
_refine_ls_weighting_scheme calc
_refine_ls_wR_factor_ref 0.063
_reflns_number_gt 1099
_reflns_number_total 1354
_reflns_threshold_expression I>2\s(I)
_cod_data_source_file na1369.cif
_cod_data_source_block III
_cod_depositor_comments
;
The following automatic conversions were performed:
'_symmetry_cell_setting' value 'Tetragonal' changed to 'tetragonal'
according to '/home/saulius/struct/CIF-dictionaries/cif_core.dic'
dictionary named 'cif_core.dic' version 2.4.1 from 2010-06-29.

Automatic conversion script
Id: cif_fix_enum 1527 2010-12-29 10:47:43Z saulius 

The following automatic conversions were performed:

'_symmetry_cell_setting' value 'Tetragonal' changed to 'tetragonal'
according to /home/saulius/struct/CIF-dictionaries/cif_core.dic
dictionary named 'cif_core.dic' version 2.4.1 from 2010-06-29.

Automatic conversion script
Id: cif_fix_values 1715 2011-07-08 13:25:40Z adriana 

The following automatic conversions were performed:

'_refine_ls_weighting_scheme' value 'calc w =
1/[\s^2^(Fo^2^)+(0.0432P)^2^] where P = (Fo^2^+2Fc^2^)/3' was changed
to 'calc'. New tag '_refine_ls_weighting_details' was created. The
value of the new tag was set to 'w = 1/[\s^2^(Fo^2^)+(0.0432P)^2^]
where P = (Fo^2^+2Fc^2^)/3'.

Automatic conversion script
Id: cif_fix_values 3143 2015-03-26 13:38:13Z robertas 
;
_cod_original_cell_volume 3641.2(6)
_cod_original_formula_sum 'C18 H16 Cl2 Cu1 N4'
_cod_database_code 2007979

loop_
_symmetry_equiv_pos_as_xyz
'x, y, z'
'-x, y, z+1/2'
'y, -x+1/2, z+1/4'
'y, x+1/2, z+3/4'
'-x, -y, z'
'x, -y, z+1/2'
'-y, x+1/2, z+1/4'
'-y, -x+1/2, z+3/4'
'x+1/2, y+1/2, z+1/2'
'-x+1/2, y+1/2, z+1'
'y+1/2, -x+1, z+3/4'
'y+1/2, x+1, z+5/4'
'-x+1/2, -y+1/2, z+1/2'
'x+1/2, -y+1/2, z+1'
'-y+1/2, x+1, z+3/4'
'-y+1/2, -x+1, z+5/4'

loop_
_atom_site_label
_atom_site_fract_x
_atom_site_fract_y
_atom_site_fract_z
_atom_site_U_iso_or_equiv
_atom_site_adp_type
_atom_site_calc_flag
_atom_site_refinement_flags
_atom_site_occupancy
_atom_site_disorder_assembly
_atom_site_disorder_group
_atom_site_type_symbol
Cu1 1.0000 0.5000 0.87705(8) 0.04647(18) Uani d S 1 . . Cu
Cl1 0.89187(6) 0.46468(7) 0.96350(5) 0.0715(3) Uani d . 1 . . Cl
N12 0.91880(17) 0.56309(18) 0.79716(15) 0.0466(6) Uani d . 1 . . N
N11 0.94510(17) 0.60802(16) 0.73056(16) 0.0493(7) Uani d . 1 . . N
C15 0.8728(3) 0.6314(2) 0.6861(3) 0.0678(11) Uani d . 1 . . C
H15 0.8740 0.6619 0.6372 0.088 Uiso calc R 1 . . H
C14 0.7980(3) 0.6026(2) 0.7254(3) 0.0675(10) Uani d . 1 . . C
H14 0.7381 0.6100 0.7097 0.069(10) Uiso calc R 1 . . H
C13 0.8291(2) 0.5599(2) 0.7935(2) 0.0583(8) Uani d . 1 . . C
H13 0.7924 0.5325 0.8318 0.054(9) Uiso calc R 1 . . H
C111 1.0391(2) 0.62595(18) 0.7147(2) 0.0497(8) Uani d . 1 . . C
C112 1.0902(2) 0.6657(2) 0.7748(2) 0.0580(9) Uani d . 1 . . C
H112 1.0637 0.6827 0.8231 0.047(8) Uiso calc R 1 . . H
C113 1.1808(3) 0.6798(2) 0.7618(3) 0.0703(10) Uani d . 1 . . C
H113 1.2162 0.7064 0.8014 0.067(11) Uiso calc R 1 . . H
C114 1.2185(3) 0.6544(3) 0.6902(3) 0.0774(11) Uani d . 1 . . C
H114 1.2801 0.6630 0.6820 0.077(11) Uiso calc R 1 . . H
C115 1.1674(3) 0.6167(2) 0.6303(3) 0.0722(10) Uani d . 1 . . C
H115 1.1942 0.6005 0.5818 0.068(10) Uiso calc R 1 . . H
C116 1.0757(3) 0.6026(2) 0.6419(2) 0.0612(9) Uani d . 1 . . C
H116 1.0399 0.5779 0.6015 0.059(10) Uiso calc R 1 . . H

loop_
_atom_site_aniso_label
_atom_site_aniso_U_11
_atom_site_aniso_U_22
_atom_site_aniso_U_33
_atom_site_aniso_U_12
_atom_site_aniso_U_13
_atom_site_aniso_U_23
Cu1 0.0416(3) 0.0551(4) 0.0427(3) 0.0013(3) 0.000 0.000
Cl1 0.0655(5) 0.0936(7) 0.0553(5) -0.0174(5) 0.0162(5) -0.0040(5)
N12 0.0439(15) 0.0453(15) 0.0506(15) 0.0107(11) -0.0033(11) -0.0037(11)
N11 0.0499(18) 0.0385(13) 0.0595(18) 0.0029(12) -0.0121(13) 0.0046(13)
C15 0.072(3) 0.053(2) 0.079(3) 0.0027(18) -0.022(2) 0.0123(19)
C14 0.052(2) 0.061(2) 0.090(3) 0.0133(18) -0.025(2) -0.009(2)
C13 0.0414(19) 0.062(2) 0.072(2) 0.0084(16) 0.0015(18) -0.0145(19)
C111 0.0587(18) 0.0322(15) 0.058(2) -0.0013(15) -0.0054(17) 0.0096(16)
C112 0.065(2) 0.0487(19) 0.060(2) -0.0038(17) -0.0051(17) -0.0004(18)
C113 0.067(3) 0.058(2) 0.086(3) -0.0173(19) -0.013(2) 0.001(2)
C114 0.062(3) 0.063(2) 0.107(4) -0.014(2) 0.008(2) 0.016(2)
C115 0.081(3) 0.057(2) 0.078(3) -0.0116(18) 0.019(3) 0.008(2)
C116 0.079(2) 0.0510(19) 0.054(2) -0.0095(19) -0.0030(18) 0.0050(16)

loop_
_atom_type_symbol
_atom_type_description
_atom_type_scat_dispersion_real
_atom_type_scat_dispersion_imag
_atom_type_scat_source
C C 0.0181 0.0091 'International Tables Vol C Tables 4.2.6.8 and 6.1.1.4'
H H 0.0000 0.0000 'International Tables Vol C Tables 4.2.6.8 and 6.1.1.4'
N N 0.0311 0.0180 'International Tables Vol C Tables 4.2.6.8 and 6.1.1.4'
Cu Cu -1.9646 0.5888 'International Tables Vol C Tables 4.2.6.8 and 6.1.1.4'
Cl Cl 0.3639 0.7018 'International Tables Vol C Tables 4.2.6.8 and 6.1.1.4'

loop_
_geom_angle_atom_site_label_1
_geom_angle_atom_site_label_2
_geom_angle_atom_site_label_3
_geom_angle_site_symmetry_1
_geom_angle_site_symmetry_3
_geom_angle
_geom_angle_publ_flag
N12 Cu1 N12 . 5_765 97.73(15) yes
N12 Cu1 Cl1 . 5_765 138.42(8) yes
N12 Cu1 Cl1 5_765 5_765 96.12(8) no
N12 Cu1 Cl1 . . 96.12(8) yes
N12 Cu1 Cl1 5_765 . 138.42(8) no
Cl1 Cu1 Cl1 5_765 . 98.97(7) yes
C13 N12 N11 . . 105.5(3) no
C13 N12 Cu1 . . 127.4(2) no
N11 N12 Cu1 . . 126.60(19) no
C15 N11 N12 . . 110.4(3) no
C15 N11 C111 . . 128.3(3) no
N12 N11 C111 . . 121.3(2) no
N11 C15 C14 . . 107.7(3) no
N11 C15 H15 . . 126.2 no
C14 C15 H15 . . 126.2 no
C15 C14 C13 . . 105.5(3) no
C15 C14 H14 . . 127.2 no
C13 C14 H14 . . 127.2 no
N12 C13 C14 . . 110.8(3) no
N12 C13 H13 . . 124.6 no
C14 C13 H13 . . 124.6 no
C116 C111 C112 . . 121.9(3) no
C116 C111 N11 . . 119.8(3) no
C112 C111 N11 . . 118.3(3) no
C113 C112 C111 . . 119.0(4) no
C113 C112 H112 . . 120.5 no
C111 C112 H112 . . 120.5 no
C114 C113 C112 . . 119.5(4) no
C114 C113 H113 . . 120.2 no
C112 C113 H113 . . 120.2 no
C113 C114 C115 . . 121.4(4) no
C113 C114 H114 . . 119.3 no
C115 C114 H114 . . 119.3 no
C114 C115 C116 . . 119.9(4) no
C114 C115 H115 . . 120.0 no
C116 C115 H115 . . 120.0 no
C111 C116 C115 . . 118.2(4) no
C111 C116 H116 . . 120.9 no
C115 C116 H116 . . 120.9 no

loop_
_geom_bond_atom_site_label_1
_geom_bond_atom_site_label_2
_geom_bond_site_symmetry_2
_geom_bond_distance
_geom_bond_publ_flag
Cu1 N12 . 2.020(3) yes
Cu1 N12 5_765 2.020(3) no
Cu1 Cl1 5_765 2.2137(12) no
Cu1 Cl1 . 2.2140(10) yes
N12 C13 . 1.329(4) no
N12 N11 . 1.349(4) no
N11 C15 . 1.346(4) no
N11 C111 . 1.440(4) no
C15 C14 . 1.355(5) no
C15 H15 . 0.9300 no
C14 C13 . 1.376(5) no
C14 H14 . 0.9300 no
C13 H13 . 0.9300 no
C111 C116 . 1.371(5) no
C111 C112 . 1.384(5) no
C112 C113 . 1.372(5) no
C112 H112 . 0.9300 no
C113 C114 . 1.368(6) no
C113 H113 . 0.9300 no
C114 C115 . 1.370(6) no
C114 H114 . 0.9300 no
C115 C116 . 1.387(5) no
C115 H115 . 0.9300 no
C116 H116 . 0.9300 no
